data_2023463
loop_
_publ_author_name
'Klotz, Franziska Dorothea'
'Alonso Felipe, Clara'
'Villafa&#xf1;e, Fernando'
'Strohmann, Carsten'

_publ_section_title
;
 Synthesis and crystal structure study of (<i>R</i>,<i>R</i>)-TMCDA
 ethanol derivatives doubly protonated with FeCl<sub>4</sub> <sup>-</sup>
 and Cl<sup>-</sup> as counter-ions.
;
_journal_coeditor_code ZN2042
_journal_issue 'Pt 5'
_journal_name_full 'Acta crystallographica. Section E, Crystallographic communications'
_journal_page_first 372
_journal_page_last 376
_journal_paper_doi 10.1107/S2056989025003019
_journal_volume 81
_journal_year 2025
_chemical_absolute_configuration ad
_chemical_formula_iupac '(C11 H26 N2 O) [Fe Cl4] Cl'
_chemical_formula_moiety 'C11 H26 N2 O 2+, Cl4 Fe -, Cl -'
_chemical_formula_sum 'C11 H26 Cl5 Fe N2 O'
_chemical_formula_weight 435.44
_chemical_name_systematic
'(<i>R</i>,<i>R</i>)-<i>N</i>^1^-(2-Hydroxyethyl)-<i>N</i>^1^,<i>N</i>^2^,<i>N</i>^2^-trimethylcyclohexane-1,2-bis(aminium) tetrachloridoferrate chloride'
_space_group_crystal_system orthorhombic
_space_group_IT_number 19
_space_group_name_Hall 'P 2ac 2ab'
_space_group_name_H-M_alt 'P 21 21 21'
_atom_sites_solution_hydrogens mixed
_atom_sites_solution_primary dual
_audit_creation_method
;
Olex2 1.3
(compiled 2020.02.04 svn.rd84adfe8 for OlexSys, GUI svn.r6032)
;
_cell_angle_alpha 90
_cell_angle_beta 90
_cell_angle_gamma 90
_cell_formula_units_Z 4
_cell_length_a 7.6070(5)
_cell_length_b 11.5870(6)
_cell_length_c 21.8705(13)
_cell_measurement_reflns_used 9581
_cell_measurement_temperature 100.00
_cell_measurement_theta_max 34.786
_cell_measurement_theta_min 2.562
_cell_volume 1927.7(2)
_computing_cell_refinement
;
SAINT V8.40B (Bruker, 2016)
;
_computing_data_collection
;
APEX2 (Bruker, 2016)
;
_computing_data_reduction
;
SAINT V8.40B (Bruker, 2016)
;
_computing_molecular_graphics
;
Olex2 1.3 (Dolomanov <i>et al.</i>,  2009)
;
_computing_publication_material
;
Olex2 1.3 (Dolomanov <i>et al.</i>,  2009)
;
_computing_structure_refinement
;
SHELXL  (Sheldrick, 2015b)
;
_computing_structure_solution
;
<i>SHELXT</i>  (Sheldrick, 2015a)
;
_diffrn_ambient_temperature 100.00
_diffrn_detector 'Bruker D8 VENTURE area detector'
_diffrn_detector_area_resol_mean 10.4167
_diffrn_measured_fraction_theta_full 1.000
_diffrn_measured_fraction_theta_max 0.999
_diffrn_measurement_device 'four-circle diffractometer'
_diffrn_measurement_device_type 'Bruker APEXII CCD'
_diffrn_measurement_method '\f and \w scans'
_diffrn_radiation_monochromator 'HELIOS mirror optics'
_diffrn_radiation_probe x-ray
_diffrn_radiation_type MoK\a
_diffrn_radiation_wavelength 0.71073
_diffrn_reflns_av_R_equivalents 0.0464
_diffrn_reflns_av_unetI/netI 0.0170
_diffrn_reflns_limit_h_max 12
_diffrn_reflns_limit_h_min -12
_diffrn_reflns_limit_k_max 18
_diffrn_reflns_limit_k_min -18
_diffrn_reflns_limit_l_max 35
_diffrn_reflns_limit_l_min -35
_diffrn_reflns_number 144077
_diffrn_reflns_theta_full 25.242
_diffrn_reflns_theta_max 34.999
_diffrn_reflns_theta_min 1.862
_diffrn_source 'microfocus sealed X-ray tube'
_diffrn_source_current 1.0
_diffrn_source_power 0.05
_diffrn_source_voltage 50.0
_diffrn_standards_number 0
_exptl_absorpt_coefficient_mu 1.472
_exptl_absorpt_correction_T_max 0.5668
_exptl_absorpt_correction_T_min 0.4716
_exptl_absorpt_correction_type multi-scan
_exptl_absorpt_process_details
;
(SADABS; Krause <i>et al.</i>,  2015)
;
_exptl_crystal_colour yellow
_exptl_crystal_density_diffrn 1.500
_exptl_crystal_description needle
_exptl_crystal_F_000 900
_exptl_crystal_size_max 0.8
_exptl_crystal_size_mid 0.432
_exptl_crystal_size_min 0.175
_refine_diff_density_max 0.611
_refine_diff_density_min -0.480
_refine_ls_abs_structure_details
;
Flack <i>x</i> determined using 3373 quotients
[(<i>I</i>^+^)-(<i>I</i>^-^)]/[(<i>I</i>^+^)+(<i>I</i>^-^)]
(Parsons <i>et al.</i>,  2013)
;
_refine_ls_abs_structure_Flack -0.013(4)
_refine_ls_extinction_method none
_refine_ls_goodness_of_fit_ref 1.070
_refine_ls_hydrogen_treatment mixed
_refine_ls_matrix_type full
_refine_ls_number_parameters 231
_refine_ls_number_reflns 8488
_refine_ls_number_restraints 1
_refine_ls_restrained_S_all 1.070
_refine_ls_R_factor_all 0.0284
_refine_ls_R_factor_gt 0.0258
_refine_ls_shift/su_max 0.001
_refine_ls_shift/su_mean 0.000
_refine_ls_structure_factor_coef Fsqd
_refine_ls_weighting_details 'w=1/[\s^2^(Fo^2^)+(0.0263P)^2^+0.5573P] where P=(Fo^2^+2Fc^2^)/3'
_refine_ls_weighting_scheme calc
_refine_ls_wR_factor_gt 0.0611
_refine_ls_wR_factor_ref 0.0628
_reflns_number_gt 8082
_reflns_number_total 8488
_reflns_threshold_expression 'I > 2\s(I)'
_cod_data_source_file zn2042.cif
_cod_data_source_block 2a
_cod_depositor_comments 'Adding full bibliography for 2023463--2023464.cif.'
_cod_database_code 2023463
_shelx_space_group_comment
;
The symmetry employed for this shelxl refinement is uniquely defined
by the following loop, which should always be used as a source of
symmetry information in preference to the above space-group names.
They are only intended as comments.
;
_shelx_estimated_absorpt_t_min 0.386
_shelx_estimated_absorpt_t_max 0.783

loop_
_space_group_symop_operation_xyz
'x, y, z'
'-x+1/2, -y, z+1/2'
'x+1/2, -y+1/2, -z'
'-x, y+1/2, -z+1/2'

loop_
_atom_site_type_symbol
_atom_site_label
_atom_site_fract_x
_atom_site_fract_y
_atom_site_fract_z
_atom_site_U_iso_or_equiv
_atom_site_adp_type
_atom_site_calc_flag
_atom_site_occupancy
_atom_site_disorder_assembly
_atom_site_disorder_group
Fe Fe1 0.38908(3) 0.32831(2) 0.64131(2) 0.02140(5) Uani d 1 . .
Cl Cl1 0.32469(6) 0.71475(4) 0.52176(2) 0.02393(7) Uani d 1 . .
Cl Cl5 0.40990(7) 0.16915(4) 0.69535(2) 0.03204(10) Uani d 1 . .
Cl Cl4 0.63253(7) 0.34762(4) 0.58818(2) 0.02908(9) Uani d 1 . .
Cl Cl3 0.36082(7) 0.47621(5) 0.70394(3) 0.03907(12) Uani d 1 . .
Cl Cl2 0.16007(8) 0.31529(4) 0.58067(3) 0.04136(13) Uani d 1 . .
N N1 0.36655(19) 0.80677(11) 0.39141(6) 0.0176(2) Uani d 1 . .
C C4 0.49489(19) 0.73202(12) 0.35567(7) 0.0167(2) Uani d 1 . .
H H4 0.610719 0.734966 0.377232 0.020 Uiso calc 1 . .
C C9 0.4413(2) 0.60442(13) 0.35010(7) 0.0190(3) Uani d 1 . .
H H9 0.330578 0.600659 0.325512 0.023 Uiso calc 1 . .
N N2 0.4066(2) 0.54577(12) 0.41140(7) 0.0229(3) Uani d 1 . .
C C2A 0.1906(10) 0.8308(10) 0.3630(5) 0.0204(19) Uani d 0.6 A 1
H H2AA 0.204658 0.886344 0.329535 0.031 Uiso calc 0.6 A 1
H H2AB 0.111296 0.863005 0.393931 0.031 Uiso calc 0.6 A 1
H H2AC 0.140939 0.758896 0.346966 0.031 Uiso calc 0.6 A 1
C C8 0.5840(3) 0.53894(15) 0.31517(9) 0.0285(4) Uani d 1 . .
H H8A 0.695235 0.542237 0.338627 0.034 Uiso calc 1 . .
H H8B 0.549412 0.456878 0.311433 0.034 Uiso calc 1 . .
C C5 0.5215(3) 0.78172(17) 0.29127(8) 0.0283(4) Uani d 1 . .
H H5A 0.409277 0.777667 0.268459 0.034 Uiso calc 1 . .
H H5B 0.555774 0.863928 0.294475 0.034 Uiso calc 1 . .
C C7 0.6146(3) 0.58882(18) 0.25142(9) 0.0329(4) Uani d 1 . .
H H7A 0.710524 0.546051 0.230899 0.040 Uiso calc 1 . .
H H7B 0.506586 0.580115 0.226574 0.040 Uiso calc 1 . .
C C10 0.5676(3) 0.51474(19) 0.44679(11) 0.0380(5) Uani d 1 . .
H H10A 0.632514 0.454339 0.425011 0.057 Uiso calc 1 . .
H H10B 0.533646 0.486423 0.487323 0.057 Uiso calc 1 . .
H H10C 0.642387 0.583097 0.451261 0.057 Uiso calc 1 . .
C C6 0.6630(3) 0.71594(19) 0.25612(10) 0.0360(5) Uani d 1 . .
H H6A 0.675303 0.748989 0.214598 0.043 Uiso calc 1 . .
H H6B 0.777242 0.723985 0.277372 0.043 Uiso calc 1 . .
C C3 0.4494(3) 0.92074(14) 0.40779(9) 0.0261(3) Uani d 1 . .
H H3A 0.566736 0.907371 0.424913 0.039 Uiso calc 1 . .
H H3B 0.376186 0.960350 0.438098 0.039 Uiso calc 1 . .
H H3C 0.459308 0.968647 0.371023 0.039 Uiso calc 1 . .
C C2C 0.3030(10) 0.4364(7) 0.4077(4) 0.0352(15) Uani d 0.6 B 1
H H2CA 0.353142 0.375708 0.434330 0.042 Uiso calc 0.6 B 1
H H2CB 0.296099 0.407377 0.365179 0.042 Uiso calc 0.6 B 1
O O1C 0.0357(4) 0.5852(2) 0.40633(12) 0.0303(5) Uani d 0.6 B 1
H H1C -0.026743 0.622278 0.431171 0.045 Uiso calc 0.6 B 1
O O1A 0.0770(5) 0.6464(3) 0.40150(16) 0.0268(6) Uani d 0.4 A 2
H H1A 0.015547 0.671492 0.430532 0.040 Uiso calc 0.4 A 2
C C1C 0.0962(5) 0.4832(3) 0.43433(15) 0.0273(6) Uani d 0.6 B 1
H H1CA 0.009140 0.421137 0.427170 0.033 Uiso calc 0.6 B 1
H H1CB 0.103627 0.496020 0.479006 0.033 Uiso calc 0.6 B 1
C C1A 0.0736(6) 0.7274(4) 0.3522(2) 0.0242(7) Uani d 0.4 A 2
H H1AA -0.047730 0.756592 0.346835 0.029 Uiso calc 0.4 A 2
H H1AB 0.108667 0.688030 0.313934 0.029 Uiso calc 0.4 A 2
H H2 0.351(4) 0.594(2) 0.4354(13) 0.033(7) Uiso d 1 . .
C C2D 0.2584(14) 0.4516(10) 0.3996(6) 0.0256(17) Uani d 0.4 B 2
H H2DA 0.230905 0.448666 0.355885 0.038 Uiso calc 0.4 B 2
H H2DB 0.152364 0.472246 0.422608 0.038 Uiso calc 0.4 B 2
H H2DC 0.300608 0.375886 0.413154 0.038 Uiso calc 0.4 B 2
H H1 0.342(4) 0.774(2) 0.4253(13) 0.037(7) Uiso d 1 . .
C C2B 0.1897(17) 0.8228(16) 0.3631(7) 0.028(4) Uani d 0.4 A 2
H H2BA 0.125018 0.878280 0.389230 0.034 Uiso calc 0.4 A 2
H H2BB 0.208584 0.861386 0.323279 0.034 Uiso calc 0.4 A 2

loop_
_atom_site_aniso_label
_atom_site_aniso_U_11
_atom_site_aniso_U_22
_atom_site_aniso_U_33
_atom_site_aniso_U_12
_atom_site_aniso_U_13
_atom_site_aniso_U_23
Fe1 0.02100(10) 0.02097(10) 0.02223(10) -0.00210(8) -0.00138(8) -0.00180(8)
Cl1 0.02587(17) 0.03036(18) 0.01556(13) -0.00029(15) 0.00178(13) -0.00037(13)
Cl5 0.0315(2) 0.0350(2) 0.02956(19) -0.00769(18) 0.00039(16) 0.01233(18)
Cl4 0.0340(2) 0.02166(16) 0.03163(19) 0.00026(15) 0.01043(17) 0.00573(14)
Cl3 0.0339(2) 0.0387(2) 0.0446(3) -0.0104(2) 0.0089(2) -0.0217(2)
Cl2 0.0391(3) 0.0284(2) 0.0566(3) 0.00584(19) -0.0261(2) -0.0091(2)
N1 0.0228(6) 0.0148(5) 0.0151(5) 0.0018(4) 0.0004(4) -0.0001(4)
C4 0.0181(6) 0.0152(5) 0.0168(6) -0.0002(4) 0.0009(5) -0.0016(5)
C9 0.0223(6) 0.0177(6) 0.0171(6) -0.0033(5) 0.0017(5) -0.0042(5)
N2 0.0330(7) 0.0138(5) 0.0220(6) -0.0028(5) 0.0049(6) -0.0017(5)
C2A 0.018(3) 0.0139(19) 0.030(4) 0.0001(17) -0.006(2) 0.0035(19)
C8 0.0345(9) 0.0208(7) 0.0303(8) 0.0009(6) 0.0101(7) -0.0093(6)
C5 0.0386(10) 0.0254(8) 0.0209(7) 0.0002(7) 0.0093(7) 0.0029(6)
C7 0.0374(10) 0.0344(9) 0.0270(8) -0.0042(8) 0.0141(8) -0.0121(7)
C10 0.0487(13) 0.0285(9) 0.0368(10) 0.0111(9) -0.0049(9) 0.0087(8)
C6 0.0425(11) 0.0328(9) 0.0326(9) -0.0076(9) 0.0215(9) -0.0044(7)
C3 0.0321(9) 0.0164(6) 0.0299(8) 0.0006(6) -0.0035(7) -0.0057(6)
C2C 0.053(5) 0.024(3) 0.029(2) -0.019(3) 0.004(3) -0.0007(19)
O1C 0.0374(13) 0.0201(10) 0.0335(12) 0.0007(9) 0.0022(10) -0.0058(9)
O1A 0.0258(15) 0.0288(17) 0.0258(15) 0.0005(13) 0.0024(11) -0.0015(13)
C1C 0.0348(15) 0.0202(11) 0.0269(13) -0.0052(11) 0.0076(12) -0.0023(10)
C1A 0.0215(17) 0.0282(19) 0.0229(17) 0.0013(14) -0.0015(14) -0.0029(15)
C2D 0.030(4) 0.011(2) 0.035(4) -0.003(2) 0.006(3) -0.001(2)
C2B 0.027(6) 0.035(7) 0.023(5) 0.008(4) 0.011(4) -0.002(4)

loop_
_atom_type_symbol
_atom_type_description
_atom_type_scat_dispersion_real
_atom_type_scat_dispersion_imag
_atom_type_scat_source
C C 0.0033 0.0016 'International Tables Vol C Tables 4.2.6.8 and 6.1.1.4'
H H 0.0000 0.0000 'International Tables Vol C Tables 4.2.6.8 and 6.1.1.4'
Cl Cl 0.1484 0.1585 'International Tables Vol C Tables 4.2.6.8 and 6.1.1.4'
Fe Fe 0.3463 0.8444 'International Tables Vol C Tables 4.2.6.8 and 6.1.1.4'
N N 0.0061 0.0033 'International Tables Vol C Tables 4.2.6.8 and 6.1.1.4'
O O 0.0106 0.0060 'International Tables Vol C Tables 4.2.6.8 and 6.1.1.4'

loop_
_geom_angle_atom_site_label_1
_geom_angle_atom_site_label_2
_geom_angle_atom_site_label_3
_geom_angle_site_symmetry_1
_geom_angle_site_symmetry_3
_geom_angle
_geom_angle_publ_flag
Cl5 Fe1 Cl4 . . 108.02(2) ?
Cl5 Fe1 Cl3 . . 108.99(3) ?
Cl4 Fe1 Cl3 . . 109.37(2) ?
Cl2 Fe1 Cl5 . . 108.95(2) ?
Cl2 Fe1 Cl4 . . 110.88(3) ?
Cl2 Fe1 Cl3 . . 110.58(2) ?
C4 N1 H1 . . 109(2) ?
C2A N1 C4 . . 117.7(4) ?
C2A N1 C3 . . 108.0(4) ?
C2A N1 H1 . . 104(2) ?
C3 N1 C4 . . 110.65(13) ?
C3 N1 H1 . . 106.0(19) ?
C2B N1 C4 . . 115.9(6) ?
C2B N1 C3 . . 111.5(7) ?
C2B N1 H1 . . 103(2) ?
N1 C4 H4 . . 107.7 ?
N1 C4 C9 . . 114.68(12) ?
N1 C4 C5 . . 110.03(13) ?
C9 C4 H4 . . 107.7 ?
C5 C4 H4 . . 107.7 ?
C5 C4 C9 . . 108.84(13) ?
C4 C9 H9 . . 107.9 ?
N2 C9 C4 . . 113.85(12) ?
N2 C9 H9 . . 107.9 ?
N2 C9 C8 . . 109.91(14) ?
C8 C9 C4 . . 109.14(13) ?
C8 C9 H9 . . 107.9 ?
C9 N2 H2 . . 108.7(18) ?
C9 N2 C2D . . 106.6(5) ?
C10 N2 C9 . . 114.90(15) ?
C10 N2 C2C . . 104.9(3) ?
C10 N2 H2 . . 103.8(18) ?
C10 N2 C2D . . 120.0(3) ?
C2C N2 C9 . . 114.9(4) ?
C2C N2 H2 . . 109.0(18) ?
C2D N2 H2 . . 101.4(19) ?
N1 C2A H2AA . . 109.5 ?
N1 C2A H2AB . . 109.5 ?
N1 C2A H2AC . . 109.5 ?
H2AA C2A H2AB . . 109.5 ?
H2AA C2A H2AC . . 109.5 ?
H2AB C2A H2AC . . 109.5 ?
C9 C8 H8A . . 109.2 ?
C9 C8 H8B . . 109.2 ?
H8A C8 H8B . . 107.9 ?
C7 C8 C9 . . 112.10(16) ?
C7 C8 H8A . . 109.2 ?
C7 C8 H8B . . 109.2 ?
C4 C5 H5A . . 109.3 ?
C4 C5 H5B . . 109.3 ?
H5A C5 H5B . . 108.0 ?
C6 C5 C4 . . 111.58(16) ?
C6 C5 H5A . . 109.3 ?
C6 C5 H5B . . 109.3 ?
C8 C7 H7A . . 109.7 ?
C8 C7 H7B . . 109.7 ?
H7A C7 H7B . . 108.2 ?
C6 C7 C8 . . 109.97(16) ?
C6 C7 H7A . . 109.7 ?
C6 C7 H7B . . 109.7 ?
N2 C10 H10A . . 109.5 ?
N2 C10 H10B . . 109.5 ?
N2 C10 H10C . . 109.5 ?
H10A C10 H10B . . 109.5 ?
H10A C10 H10C . . 109.5 ?
H10B C10 H10C . . 109.5 ?
C5 C6 H6A . . 109.6 ?
C5 C6 H6B . . 109.6 ?
C7 C6 C5 . . 110.28(17) ?
C7 C6 H6A . . 109.6 ?
C7 C6 H6B . . 109.6 ?
H6A C6 H6B . . 108.1 ?
N1 C3 H3A . . 109.5 ?
N1 C3 H3B . . 109.5 ?
N1 C3 H3C . . 109.5 ?
H3A C3 H3B . . 109.5 ?
H3A C3 H3C . . 109.5 ?
H3B C3 H3C . . 109.5 ?
N2 C2C H2CA . . 111.6 ?
N2 C2C H2CB . . 111.6 ?
N2 C2C C1C . . 101.1(5) ?
H2CA C2C H2CB . . 109.4 ?
C1C C2C H2CA . . 111.6 ?
C1C C2C H2CB . . 111.6 ?
C1C O1C H1C . . 109.5 ?
C1A O1A H1A . . 109.5 ?
C2C C1C H1CA . . 108.8 ?
C2C C1C H1CB . . 108.8 ?
O1C C1C C2C . . 113.9(3) ?
O1C C1C H1CA . . 108.8 ?
O1C C1C H1CB . . 108.8 ?
H1CA C1C H1CB . . 107.7 ?
O1A C1A H1AA . . 109.3 ?
O1A C1A H1AB . . 109.3 ?
O1A C1A C2B . . 111.7(7) ?
H1AA C1A H1AB . . 107.9 ?
C2B C1A H1AA . . 109.3 ?
C2B C1A H1AB . . 109.3 ?
N2 C2D H2DA . . 109.5 ?
N2 C2D H2DB . . 109.5 ?
N2 C2D H2DC . . 109.5 ?
H2DA C2D H2DB . . 109.5 ?
H2DA C2D H2DC . . 109.5 ?
H2DB C2D H2DC . . 109.5 ?
N1 C2B H2BA . . 106.9 ?
N1 C2B H2BB . . 106.9 ?
C1A C2B N1 . . 121.8(12) ?
C1A C2B H2BA . . 106.9 ?
C1A C2B H2BB . . 106.9 ?
H2BA C2B H2BB . . 106.7 ?

loop_
_geom_bond_atom_site_label_1
_geom_bond_atom_site_label_2
_geom_bond_site_symmetry_2
_geom_bond_distance
_geom_bond_publ_flag
Fe1 Cl5 . 2.1962(5) ?
Fe1 Cl4 . 2.1976(5) ?
Fe1 Cl3 . 2.2044(5) ?
Fe1 Cl2 . 2.1946(6) ?
N1 C4 . 1.521(2) ?
N1 C2A . 1.502(7) ?
N1 C3 . 1.507(2) ?
N1 H1 . 0.86(3) ?
N1 C2B . 1.492(13) ?
C4 H4 . 1.0000 ?
C4 C9 . 1.539(2) ?
C4 C5 . 1.535(2) ?
C9 H9 . 1.0000 ?
C9 N2 . 1.526(2) ?
C9 C8 . 1.529(2) ?
N2 C10 . 1.493(3) ?
N2 C2C . 1.494(9) ?
N2 H2 . 0.88(3) ?
N2 C2D . 1.590(13) ?
C2A H2AA . 0.9800 ?
C2A H2AB . 0.9800 ?
C2A H2AC . 0.9800 ?
C8 H8A . 0.9900 ?
C8 H8B . 0.9900 ?
C8 C7 . 1.527(3) ?
C5 H5A . 0.9900 ?
C5 H5B . 0.9900 ?
C5 C6 . 1.526(3) ?
C7 H7A . 0.9900 ?
C7 H7B . 0.9900 ?
C7 C6 . 1.522(3) ?
C10 H10A . 0.9800 ?
C10 H10B . 0.9800 ?
C10 H10C . 0.9800 ?
C6 H6A . 0.9900 ?
C6 H6B . 0.9900 ?
C3 H3A . 0.9800 ?
C3 H3B . 0.9800 ?
C3 H3C . 0.9800 ?
C2C H2CA . 0.9900 ?
C2C H2CB . 0.9900 ?
C2C C1C . 1.763(9) ?
O1C H1C . 0.8400 ?
O1C C1C . 1.408(4) ?
O1A H1A . 0.8400 ?
O1A C1A . 1.429(6) ?
C1C H1CA . 0.9900 ?
C1C H1CB . 0.9900 ?
C1A H1AA . 0.9900 ?
C1A H1AB . 0.9900 ?
C1A C2B . 1.435(18) ?
C2D H2DA . 0.9800 ?
C2D H2DB . 0.9800 ?
C2D H2DC . 0.9800 ?
C2B H2BA . 0.9900 ?
C2B H2BB . 0.9900 ?

loop_
_geom_hbond_atom_site_label_D
_geom_hbond_atom_site_label_H
_geom_hbond_atom_site_label_A
_geom_hbond_site_symmetry_D
_geom_hbond_site_symmetry_H
_geom_hbond_site_symmetry_A
_geom_hbond_distance_DH
_geom_hbond_distance_HA
_geom_hbond_distance_DA
_geom_hbond_angle_DHA
_geom_hbond_publ_flag
N1 H1 Cl1 . . . 0.855(3) 2.221(3) 3.0603(14) 167(3) y
N2 H2 Cl1 ? ? ? 0.878(3) 2.357(3) 3.1698(16) 154(3) y
O1C H1C Cl1 . . 3_466 0.84 2.43 3.229(3) 159 y

loop_
_geom_torsion_atom_site_label_1
_geom_torsion_atom_site_label_2
_geom_torsion_atom_site_label_3
_geom_torsion_atom_site_label_4
_geom_torsion_site_symmetry_1
_geom_torsion_site_symmetry_2
_geom_torsion_site_symmetry_3
_geom_torsion_site_symmetry_4
_geom_torsion
_geom_torsion_publ_flag
N1 C4 C9 N2 . . . . -54.93(18) ?
N1 C4 C9 C8 . . . . -178.13(14) ?
N1 C4 C5 C6 . . . . 174.42(16) ?
C4 N1 C2B C1A . . . . 61.9(12) ?
C4 C9 N2 C10 . . . . -76.24(18) ?
C4 C9 N2 C2C . . . . 161.9(3) ?
C4 C9 N2 C2D . . . . 148.2(4) ?
C4 C9 C8 C7 . . . . -58.7(2) ?
C4 C5 C6 C7 . . . . 58.1(2) ?
C9 C4 C5 C6 . . . . -59.1(2) ?
C9 N2 C2C C1C . . . . -104.8(4) ?
C9 C8 C7 C6 . . . . 57.3(2) ?
N2 C9 C8 C7 . . . . 175.82(15) ?
N2 C2C C1C O1C . . . . 48.6(5) ?
C2A N1 C4 C9 . . . . -69.3(5) ?
C2A N1 C4 C5 . . . . 53.8(5) ?
C8 C9 N2 C10 . . . . 46.55(19) ?
C8 C9 N2 C2C . . . . -75.3(4) ?
C8 C9 N2 C2D . . . . -89.0(4) ?
C8 C7 C6 C5 . . . . -55.7(3) ?
C5 C4 C9 N2 . . . . -178.65(14) ?
C5 C4 C9 C8 . . . . 58.15(18) ?
C10 N2 C2C C1C . . . . 128.1(3) ?
C3 N1 C4 C9 . . . . 165.95(13) ?
C3 N1 C4 C5 . . . . -70.97(17) ?
C3 N1 C2B C1A . . . . -170.3(8) ?
O1A C1A C2B N1 . . . . 40.0(12) ?
C2B N1 C4 C9 . . . . -65.9(8) ?
C2B N1 C4 C5 . . . . 57.2(8) ?
